data_2021004
loop_
_publ_author_name
'Ovchinnikov, Alexander'
'Bobev, Svilen'

_publ_section_title
;
 On the effect of Ga and In substitutions in the Ca~11~Bi~10~ and
 Yb~11~Bi~10~ bismuthides crystallizing in the tetragonal Ho~11~Ge~10~
 structure type
;
_journal_coeditor_code SK3679
_journal_issue 3
_journal_name_full 'Acta Crystallographica Section C'
_journal_page_first
;
;
_journal_paper_doi 10.1107/S2053229618001596
_journal_volume 74
_journal_year 2018
_chemical_formula_iupac 'Bi8.27 Ca11 In1.73'
_chemical_formula_moiety 'Bi8.27 Ca11 In1.73'
_chemical_formula_sum 'Bi8.27 Ca11 In1.73'
_chemical_formula_weight 2368.25
_chemical_name_systematic
;
Octabismuth undecacalcium diindium
;
_space_group_crystal_system tetragonal
_space_group_IT_number 139
_space_group_name_Hall '-I 4 2'
_space_group_name_H-M_alt 'I 4/m m m'
_symmetry_space_group_name_Hall '-I 4 2'
_symmetry_space_group_name_H-M 'I 4/m m m'
_audit_creation_method SHELXL-2014/7
_cell_angle_alpha 90
_cell_angle_beta 90
_cell_angle_gamma 90
_cell_formula_units_Z 4
_cell_length_a 12.3534(19)
_cell_length_b 12.3534
_cell_length_c 17.433(3)
_cell_measurement_reflns_used 505
_cell_measurement_temperature 200(2)
_cell_measurement_theta_max 21.05
_cell_measurement_theta_min 4.70
_cell_volume 2660.4(6)
_computing_cell_refinement
;
SAINT (Bruker, 2014)
;
_computing_data_collection
;
SMART (Bruker, 2014)
;
_computing_data_reduction
;
SAINT (Bruker, 2014)
;
_computing_molecular_graphics
;
DIAMOND (Brandenburg, 2014)
;
_computing_publication_material
;
publCIF (Westrip, 2010)
;
_computing_structure_refinement
;
SHELXL2014 (Sheldrick, 2015b)
;
_computing_structure_solution
;
SHELXTL (Sheldrick, 2015a)
;
_diffrn_ambient_temperature 200(2)
_diffrn_measured_fraction_theta_full 1.000
_diffrn_measured_fraction_theta_max 0.995
_diffrn_measurement_device_type 'Bruker APEX'
_diffrn_measurement_method 'phi and omega scans'
_diffrn_radiation_type MoK\a
_diffrn_radiation_wavelength 0.71073
_diffrn_reflns_av_R_equivalents 0.1306
_diffrn_reflns_limit_h_max 16
_diffrn_reflns_limit_h_min -16
_diffrn_reflns_limit_k_max 16
_diffrn_reflns_limit_k_min -16
_diffrn_reflns_limit_l_max 22
_diffrn_reflns_limit_l_min -22
_diffrn_reflns_number 10649
_diffrn_reflns_theta_full 25.242
_diffrn_reflns_theta_max 28.135
_diffrn_reflns_theta_min 2.021
_exptl_absorpt_coefficient_mu 58.090
_exptl_absorpt_correction_T_max 0.4920
_exptl_absorpt_correction_T_min 0.2943
_exptl_absorpt_correction_type multi-scan
_exptl_absorpt_process_details
;
(SADABS; Bruker, 2014)
;
_exptl_crystal_colour black
_exptl_crystal_density_diffrn 5.913
_exptl_crystal_description block
_exptl_crystal_F_000 3965
_exptl_crystal_size_max 0.144
_exptl_crystal_size_mid 0.073
_exptl_crystal_size_min 0.032
_refine_diff_density_max 2.603
_refine_diff_density_min -2.190
_refine_ls_extinction_method none
_refine_ls_goodness_of_fit_ref 1.072
_refine_ls_hydrogen_treatment undef
_refine_ls_matrix_type full
_refine_ls_number_parameters 40
_refine_ls_number_reflns 975
_refine_ls_number_restraints 0
_refine_ls_restrained_S_all 1.072
_refine_ls_R_factor_all 0.0585
_refine_ls_R_factor_gt 0.0379
_refine_ls_shift/su_max 0.000
_refine_ls_shift/su_mean 0.000
_refine_ls_structure_factor_coef Fsqd
_refine_ls_weighting_details 'w=1/[\s^2^(Fo^2^)+13.3889P] where P=(Fo^2^+2Fc^2^)/3'
_refine_ls_weighting_scheme calc
_refine_ls_wR_factor_gt 0.0717
_refine_ls_wR_factor_ref 0.0782
_reflns_number_gt 746
_reflns_number_total 975
_reflns_threshold_expression 'I > 2\s(I)'
_cod_data_source_file sk3679sup1.cif
_cod_data_source_block I
_cod_original_cell_volume 2660.3(9)
_cod_database_code 2021004
_shelx_space_group_comment
;
The symmetry employed for this shelxl refinement is uniquely defined
by the following loop, which should always be used as a source of
symmetry information in preference to the above space-group names.
They are only intended as comments.
;
_shelx_estimated_absorpt_t_min 0.044
_shelx_estimated_absorpt_t_max 0.258

loop_
_space_group_symop_operation_xyz
'x, y, z'
'-x, -y, z'
'x, -y, -z'
'-x, y, -z'
'-y, -x, -z'
'y, x, -z'
'y, -x, z'
'-y, x, z'
'x+1/2, y+1/2, z+1/2'
'-x+1/2, -y+1/2, z+1/2'
'x+1/2, -y+1/2, -z+1/2'
'-x+1/2, y+1/2, -z+1/2'
'-y+1/2, -x+1/2, -z+1/2'
'y+1/2, x+1/2, -z+1/2'
'y+1/2, -x+1/2, z+1/2'
'-y+1/2, x+1/2, z+1/2'
'-x, -y, -z'
'x, y, -z'
'-x, y, z'
'x, -y, z'
'y, x, z'
'-y, -x, z'
'-y, x, -z'
'y, -x, -z'
'-x+1/2, -y+1/2, -z+1/2'
'x+1/2, y+1/2, -z+1/2'
'-x+1/2, y+1/2, z+1/2'
'x+1/2, -y+1/2, z+1/2'
'y+1/2, x+1/2, z+1/2'
'-y+1/2, -x+1/2, z+1/2'
'-y+1/2, x+1/2, -z+1/2'
'y+1/2, -x+1/2, -z+1/2'

loop_
_atom_site_type_symbol
_atom_site_label
_atom_site_fract_x
_atom_site_fract_y
_atom_site_fract_z
_atom_site_U_iso_or_equiv
_atom_site_adp_type
_atom_site_calc_flag
_atom_site_occupancy
Ca Ca1 0.0000 0.2515(3) 0.3101(2) 0.0195(8) Uani d 1
Ca Ca2 0.0000 0.3401(3) 0.1022(2) 0.0145(7) Uani d 1
Ca Ca3 0.3333(4) 0.3333(4) 0.0000 0.0342(15) Uani d 1
Ca Ca4 0.0000 0.0000 0.1652(4) 0.0158(15) Uani d 1
Bi Bi1 0.20210(4) 0.20210(4) 0.16369(4) 0.01719(19) Uani d 1
Bi Bi2 0.15411(7) 0.5000 0.0000 0.0132(2) Uani d 1
In In3 0.12218(10) 0.12218(10) 0.0000 0.0208(6) Uani d 0.859(9)
Bi Bi3 0.12218(10) 0.12218(10) 0.0000 0.0208(6) Uani d 0.141(9)
Bi Bi4 0.0000 0.0000 0.36826(8) 0.0141(3) Uani d 1
Bi Bi5 0.0000 0.5000 0.2500 0.0110(3) Uani d 1

loop_
_atom_site_aniso_label
_atom_site_aniso_U_11
_atom_site_aniso_U_22
_atom_site_aniso_U_33
_atom_site_aniso_U_12
_atom_site_aniso_U_13
_atom_site_aniso_U_23
Ca1 0.027(2) 0.0147(18) 0.0164(19) 0.000 0.000 0.0009(16)
Ca2 0.0127(17) 0.0164(17) 0.0142(18) 0.000 0.000 -0.0016(15)
Ca3 0.040(2) 0.040(2) 0.022(3) 0.028(3) 0.000 0.000
Ca4 0.015(2) 0.015(2) 0.017(4) 0.000 0.000 0.000
Bi1 0.0147(2) 0.0147(2) 0.0223(4) 0.0034(3) -0.0003(2) -0.0003(2)
Bi2 0.0119(4) 0.0139(5) 0.0139(5) 0.000 0.000 0.000
In3 0.0236(7) 0.0236(7) 0.0150(10) 0.0017(7) 0.000 0.000
Bi3 0.0236(7) 0.0236(7) 0.0150(10) 0.0017(7) 0.000 0.000
Bi4 0.0129(4) 0.0129(4) 0.0166(7) 0.000 0.000 0.000
Bi5 0.0114(4) 0.0114(4) 0.0104(7) 0.000 0.000 0.000

loop_
_atom_type_symbol
_atom_type_description
_atom_type_scat_dispersion_real
_atom_type_scat_dispersion_imag
_atom_type_scat_source
Ca Ca 0.2262 0.3064 'International Tables Vol C Tables 4.2.6.8 and 6.1.1.4'
In In -0.7276 1.3100 'International Tables Vol C Tables 4.2.6.8 and 6.1.1.4'
Bi Bi -4.1077 10.2566 'International Tables Vol C Tables 4.2.6.8 and 6.1.1.4'

loop_
_geom_angle_atom_site_label_1
_geom_angle_atom_site_label_2
_geom_angle_atom_site_label_3
_geom_angle_site_symmetry_1
_geom_angle_site_symmetry_3
_geom_angle
Bi5 Ca1 Bi4 . . 179.21(13)
Bi5 Ca1 Bi2 . 13 89.45(9)
Bi4 Ca1 Bi2 . 13 91.34(9)
Bi5 Ca1 Bi1 . . 86.08(7)
Bi4 Ca1 Bi1 . . 93.35(8)
Bi2 Ca1 Bi1 13 . 136.11(4)
Bi5 Ca1 Bi1 . 19 86.08(7)
Bi4 Ca1 Bi1 . 19 93.35(8)
Bi2 Ca1 Bi1 13 19 136.11(4)
Bi1 Ca1 Bi1 . 19 87.13(8)
Bi5 Ca1 Bi1 . 25 83.96(5)
Bi4 Ca1 Bi1 . 25 96.17(6)
Bi2 Ca1 Bi1 13 25 80.47(6)
Bi1 Ca1 Bi1 . 25 55.63(3)
Bi1 Ca1 Bi1 19 25 141.94(10)
Bi5 Ca1 Bi1 . 11_455 83.96(5)
Bi4 Ca1 Bi1 . 11_455 96.17(6)
Bi2 Ca1 Bi1 13 11_455 80.48(6)
Bi1 Ca1 Bi1 . 11_455 141.94(10)
Bi1 Ca1 Bi1 19 11_455 55.63(3)
Bi1 Ca1 Bi1 25 11_455 157.48(11)
Bi5 Ca1 Ca2 . . 54.35(8)
Bi4 Ca1 Ca2 . . 124.86(12)
Bi2 Ca1 Ca2 13 . 143.79(12)
Bi1 Ca1 Ca2 . . 51.25(5)
Bi1 Ca1 Ca2 19 . 51.25(5)
Bi1 Ca1 Ca2 25 . 94.15(6)
Bi1 Ca1 Ca2 11_455 . 94.15(6)
Bi5 Ca1 Ca2 . 13 52.47(6)
Bi4 Ca1 Ca2 . 13 128.14(10)
Bi2 Ca1 Ca2 13 13 51.53(7)
Bi1 Ca1 Ca2 . 13 93.38(7)
Bi1 Ca1 Ca2 19 13 138.32(11)
Bi1 Ca1 Ca2 25 13 49.08(5)
Bi1 Ca1 Ca2 11_455 13 108.91(9)
Ca2 Ca1 Ca2 . 13 98.38(10)
Bi5 Ca1 Ca2 . 14_455 52.47(6)
Bi4 Ca1 Ca2 . 14_455 128.14(10)
Bi2 Ca1 Ca2 13 14_455 51.53(7)
Bi1 Ca1 Ca2 . 14_455 138.32(11)
Bi1 Ca1 Ca2 19 14_455 93.38(7)
Bi1 Ca1 Ca2 25 14_455 108.91(9)
Bi1 Ca1 Ca2 11_455 14_455 49.08(5)
Ca2 Ca1 Ca2 . 14_455 98.38(10)
Ca2 Ca1 Ca2 13 14_455 59.88(10)
Bi5 Ca1 Ca4 . . 122.04(13)
Bi4 Ca1 Ca4 . . 57.17(10)
Bi2 Ca1 Ca4 13 . 148.52(13)
Bi1 Ca1 Ca4 . . 54.88(7)
Bi1 Ca1 Ca4 19 . 54.88(7)
Bi1 Ca1 Ca4 25 . 101.26(6)
Bi1 Ca1 Ca4 11_455 . 101.26(6)
Ca2 Ca1 Ca4 . . 67.69(11)
Ca2 Ca1 Ca4 13 . 147.73(7)
Ca2 Ca1 Ca4 14_455 . 147.73(7)
Bi5 Ca1 Ca3 . 25 120.70(12)
Bi4 Ca1 Ca3 . 25 59.93(11)
Bi2 Ca1 Ca3 13 25 46.59(5)
Bi1 Ca1 Ca3 . 25 100.52(5)
Bi1 Ca1 Ca3 19 25 152.34(14)
Bi1 Ca1 Ca3 25 25 55.92(9)
Bi1 Ca1 Ca3 11_455 25 116.12(11)
Ca2 Ca1 Ca3 . 25 149.32(8)
Ca2 Ca1 Ca3 13 25 68.28(11)
Ca2 Ca1 Ca3 14_455 25 98.00(10)
Ca4 Ca1 Ca3 . 25 108.41(11)
Bi1 Ca2 Bi1 19 . 102.21(10)
Bi1 Ca2 Bi5 19 . 93.32(8)
Bi1 Ca2 Bi5 . . 93.32(8)
Bi1 Ca2 Bi2 19 . 162.95(9)
Bi1 Ca2 Bi2 . . 92.87(2)
Bi5 Ca2 Bi2 . . 93.71(8)
Bi1 Ca2 Bi2 19 17_565 92.87(3)
Bi1 Ca2 Bi2 . 17_565 162.95(9)
Bi5 Ca2 Bi2 . 17_565 93.71(8)
Bi2 Ca2 Bi2 . 17_565 71.19(8)
Bi1 Ca2 Ca2 19 18 109.54(6)
Bi1 Ca2 Ca2 . 18 109.54(6)
Bi5 Ca2 Ca2 . 18 142.53(6)
Bi2 Ca2 Ca2 . 18 57.01(6)
Bi2 Ca2 Ca2 17_565 18 57.01(6)
Bi1 Ca2 In3 19 . 95.47(9)
Bi1 Ca2 In3 . . 55.66(4)
Bi5 Ca2 In3 . . 148.90(7)
Bi2 Ca2 In3 . . 86.42(6)
Bi2 Ca2 In3 17_565 . 115.51(10)
Ca2 Ca2 In3 18 . 60.02(6)
Bi1 Ca2 Bi3 19 19 55.66(4)
Bi1 Ca2 Bi3 . 19 95.47(9)
Bi5 Ca2 Bi3 . 19 148.90(7)
Bi2 Ca2 Bi3 . 19 115.51(10)
Bi2 Ca2 Bi3 17_565 19 86.42(6)
Ca2 Ca2 Bi3 18 19 60.02(6)
In3 Ca2 Bi3 . 19 50.1
Bi1 Ca2 In3 19 19 55.66(4)
Bi1 Ca2 In3 . 19 95.47(9)
Bi5 Ca2 In3 . 19 148.90(7)
Bi2 Ca2 In3 . 19 115.51(10)
Bi2 Ca2 In3 17_565 19 86.42(6)
Ca2 Ca2 In3 18 19 60.02(6)
In3 Ca2 In3 . 19 50.12(7)
Bi3 Ca2 In3 19 19 0.0
Bi1 Ca2 Ca1 19 . 61.72(6)
Bi1 Ca2 Ca1 . . 61.72(6)
Bi5 Ca2 Ca1 . . 54.26(8)
Bi2 Ca2 Ca1 . . 134.09(8)
Bi2 Ca2 Ca1 17_565 . 134.09(8)
Ca2 Ca2 Ca1 18 . 163.20(7)
In3 Ca2 Ca1 . . 105.08(9)
Bi3 Ca2 Ca1 19 . 105.08(9)
In3 Ca2 Ca1 19 . 105.08(9)
Bi1 Ca2 Ca2 19 2_565 122.10(5)
Bi1 Ca2 Ca2 . 2_565 122.10(5)
Bi5 Ca2 Ca2 . 2_565 52.53(6)
Bi2 Ca2 Ca2 . 2_565 52.85(5)
Bi2 Ca2 Ca2 17_565 2_565 52.85(5)
Ca2 Ca2 Ca2 18 2_565 90.0
In3 Ca2 Ca2 . 2_565 139.07(5)
Bi3 Ca2 Ca2 19 2_565 139.07(5)
In3 Ca2 Ca2 19 2_565 139.07(5)
Ca1 Ca2 Ca2 . 2_565 106.80(7)
Bi2 Ca3 Bi2 21 . 175.9(3)
Bi2 Ca3 Bi1 21 18 88.70(9)
Bi2 Ca3 Bi1 . 18 88.70(9)
Bi2 Ca3 Bi1 21 . 88.70(9)
Bi2 Ca3 Bi1 . . 88.70(9)
Bi1 Ca3 Bi1 18 . 102.45(18)
Bi2 Ca3 In3 21 . 87.93(14)
Bi2 Ca3 In3 . . 87.93(14)
Bi1 Ca3 In3 18 . 51.22(9)
Bi1 Ca3 In3 . . 51.22(9)
Bi2 Ca3 Bi4 21 25 91.63(11)
Bi2 Ca3 Bi4 . 25 91.63(11)
Bi1 Ca3 Bi4 18 25 167.03(16)
Bi1 Ca3 Bi4 . 25 90.52(3)
In3 Ca3 Bi4 . 25 141.74(7)
Bi2 Ca3 Bi4 21 9_554 91.63(11)
Bi2 Ca3 Bi4 . 9_554 91.63(11)
Bi1 Ca3 Bi4 18 9_554 90.52(3)
Bi1 Ca3 Bi4 . 9_554 167.03(16)
In3 Ca3 Bi4 . 9_554 141.74(7)
Bi4 Ca3 Bi4 25 9_554 76.52(14)
Bi2 Ca3 Ca1 21 13 123.39(5)
Bi2 Ca3 Ca1 . 13 57.49(5)
Bi1 Ca3 Ca1 18 13 138.61(14)
Bi1 Ca3 Ca1 . 13 58.11(4)
In3 Ca3 Ca1 . 13 100.21(11)
Bi4 Ca3 Ca1 25 13 49.69(7)
Bi4 Ca3 Ca1 9_554 13 111.63(15)
Bi2 Ca3 Ca1 21 25 57.49(5)
Bi2 Ca3 Ca1 . 25 123.39(5)
Bi1 Ca3 Ca1 18 25 138.61(14)
Bi1 Ca3 Ca1 . 25 58.11(4)
In3 Ca3 Ca1 . 25 100.21(11)
Bi4 Ca3 Ca1 25 25 49.69(7)
Bi4 Ca3 Ca1 9_554 25 111.63(15)
Ca1 Ca3 Ca1 13 25 65.95(9)
Bi2 Ca3 Ca1 21 30_554 123.39(5)
Bi2 Ca3 Ca1 . 30_554 57.49(5)
Bi1 Ca3 Ca1 18 30_554 58.11(4)
Bi1 Ca3 Ca1 . 30_554 138.61(14)
In3 Ca3 Ca1 . 30_554 100.21(11)
Bi4 Ca3 Ca1 25 30_554 111.63(15)
Bi4 Ca3 Ca1 9_554 30_554 49.69(7)
Ca1 Ca3 Ca1 13 30_554 110.17(9)
Ca1 Ca3 Ca1 25 30_554 159.6(2)
Bi2 Ca3 Ca1 21 10_554 57.49(5)
Bi2 Ca3 Ca1 . 10_554 123.39(5)
Bi1 Ca3 Ca1 18 10_554 58.11(4)
Bi1 Ca3 Ca1 . 10_554 138.61(14)
In3 Ca3 Ca1 . 10_554 100.21(11)
Bi4 Ca3 Ca1 25 10_554 111.63(15)
Bi4 Ca3 Ca1 9_554 10_554 49.69(7)
Ca1 Ca3 Ca1 13 10_554 159.6(2)
Ca1 Ca3 Ca1 25 10_554 110.17(9)
Ca1 Ca3 Ca1 30_554 10_554 65.95(9)
Bi1 Ca4 Bi1 . 2 179.1(2)
Bi1 Ca4 Bi1 . 20 89.997(9)
Bi1 Ca4 Bi1 2 20 89.997(9)
Bi1 Ca4 Bi1 . 19 89.997(9)
Bi1 Ca4 Bi1 2 19 89.997(9)
Bi1 Ca4 Bi1 20 19 179.1(2)
Bi1 Ca4 Bi4 . . 90.44(12)
Bi1 Ca4 Bi4 2 . 90.44(12)
Bi1 Ca4 Bi4 20 . 90.44(12)
Bi1 Ca4 Bi4 19 . 90.44(12)
Bi1 Ca4 Bi3 . 17 126.10(18)
Bi1 Ca4 Bi3 2 17 53.02(5)
Bi1 Ca4 Bi3 20 17 89.65(9)
Bi1 Ca4 Bi3 19 17 89.65(9)
Bi4 Ca4 Bi3 . 17 143.46(7)
Bi1 Ca4 In3 . 17 126.10(18)
Bi1 Ca4 In3 2 17 53.02(5)
Bi1 Ca4 In3 20 17 89.65(9)
Bi1 Ca4 In3 19 17 89.65(9)
Bi4 Ca4 In3 . 17 143.46(7)
Bi3 Ca4 In3 17 17 0.0
Bi1 Ca4 Bi3 . 19 89.65(9)
Bi1 Ca4 Bi3 2 19 89.65(9)
Bi1 Ca4 Bi3 20 19 126.10(18)
Bi1 Ca4 Bi3 19 19 53.02(5)
Bi4 Ca4 Bi3 . 19 143.46(7)
Bi3 Ca4 Bi3 17 19 49.79(9)
In3 Ca4 Bi3 17 19 49.79(9)
Bi1 Ca4 Bi3 . 3 89.65(9)
Bi1 Ca4 Bi3 2 3 89.65(9)
Bi1 Ca4 Bi3 20 3 53.02(5)
Bi1 Ca4 Bi3 19 3 126.10(18)
Bi4 Ca4 Bi3 . 3 143.46(7)
Bi3 Ca4 Bi3 17 3 49.79(9)
In3 Ca4 Bi3 17 3 49.79(9)
Bi3 Ca4 Bi3 19 3 73.07(14)
Bi1 Ca4 In3 . 19 89.65(9)
Bi1 Ca4 In3 2 19 89.65(9)
Bi1 Ca4 In3 20 19 126.10(18)
Bi1 Ca4 In3 19 19 53.02(5)
Bi4 Ca4 In3 . 19 143.46(7)
Bi3 Ca4 In3 17 19 49.8
In3 Ca4 In3 17 19 49.79(9)
Bi3 Ca4 In3 19 19 0.0
Bi3 Ca4 In3 3 19 73.1
Bi1 Ca4 In3 . 3 89.65(9)
Bi1 Ca4 In3 2 3 89.65(9)
Bi1 Ca4 In3 20 3 53.02(5)
Bi1 Ca4 In3 19 3 126.10(18)
Bi4 Ca4 In3 . 3 143.46(7)
Bi3 Ca4 In3 17 3 49.8
In3 Ca4 In3 17 3 49.79(9)
Bi3 Ca4 In3 19 3 73.1
Bi3 Ca4 In3 3 3 0.0
In3 Ca4 In3 19 3 73.07(14)
In3 Bi1 Ca2 . . 67.85(6)
In3 Bi1 Ca2 . 21 67.85(6)
Ca2 Bi1 Ca2 . 21 135.68(13)
In3 Bi1 Bi1 . 25 176.99(4)
Ca2 Bi1 Bi1 . 25 112.15(6)
Ca2 Bi1 Bi1 21 25 112.15(6)
In3 Bi1 Ca4 . . 64.37(12)
Ca2 Bi1 Ca4 . . 80.10(7)
Ca2 Bi1 Ca4 21 . 80.10(7)
Bi1 Bi1 Ca4 25 . 118.64(12)
In3 Bi1 Ca1 . . 118.11(5)
Ca2 Bi1 Ca1 . . 67.03(8)
Ca2 Bi1 Ca1 21 . 137.14(8)
Bi1 Bi1 Ca1 25 . 64.09(5)
Ca4 Bi1 Ca1 . . 68.06(10)
In3 Bi1 Ca1 . 21 118.11(5)
Ca2 Bi1 Ca1 . 21 137.14(8)
Ca2 Bi1 Ca1 21 21 67.03(8)
Bi1 Bi1 Ca1 25 21 64.09(4)
Ca4 Bi1 Ca1 . 21 68.06(10)
Ca1 Bi1 Ca1 . 21 74.67(11)
In3 Bi1 Ca3 . . 64.85(9)
Ca2 Bi1 Ca3 . . 81.29(6)
Ca2 Bi1 Ca3 21 . 81.29(6)
Bi1 Bi1 Ca3 25 . 112.14(9)
Ca4 Bi1 Ca3 . . 129.22(15)
Ca1 Bi1 Ca3 . . 141.26(6)
Ca1 Bi1 Ca3 21 . 141.26(6)
In3 Bi1 Ca1 . 13 117.48(6)
Ca2 Bi1 Ca1 . 13 68.80(8)
Ca2 Bi1 Ca1 21 13 136.28(7)
Bi1 Bi1 Ca1 25 13 60.27(6)
Ca4 Bi1 Ca1 . 13 143.18(6)
Ca1 Bi1 Ca1 . 13 81.63(10)
Ca1 Bi1 Ca1 21 13 124.37(3)
Ca3 Bi1 Ca1 . 13 65.97(9)
In3 Bi1 Ca1 . 25 117.48(6)
Ca2 Bi1 Ca1 . 25 136.29(7)
Ca2 Bi1 Ca1 21 25 68.80(8)
Bi1 Bi1 Ca1 25 25 60.27(6)
Ca4 Bi1 Ca1 . 25 143.18(6)
Ca1 Bi1 Ca1 . 25 124.37(3)
Ca1 Bi1 Ca1 21 25 81.62(10)
Ca3 Bi1 Ca1 . 25 65.97(9)
Ca1 Bi1 Ca1 13 25 71.67(11)
Ca3 Bi2 Ca3 3_565 . 85.9(3)
Ca3 Bi2 Ca2 3_565 18 146.88(6)
Ca3 Bi2 Ca2 . 18 90.85(12)
Ca3 Bi2 Ca2 3_565 2_565 90.85(12)
Ca3 Bi2 Ca2 . 2_565 146.88(6)
Ca2 Bi2 Ca2 18 2_565 108.81(8)
Ca3 Bi2 Ca2 3_565 17_565 90.85(12)
Ca3 Bi2 Ca2 . 17_565 146.88(6)
Ca2 Bi2 Ca2 18 17_565 74.31(11)
Ca2 Bi2 Ca2 2_565 17_565 65.98(11)
Ca3 Bi2 Ca2 3_565 . 146.88(6)
Ca3 Bi2 Ca2 . . 90.85(12)
Ca2 Bi2 Ca2 18 . 65.98(11)
Ca2 Bi2 Ca2 2_565 . 74.31(11)
Ca2 Bi2 Ca2 17_565 . 108.81(8)
Ca3 Bi2 Ca1 3_565 13 75.92(5)
Ca3 Bi2 Ca1 . 13 75.92(5)
Ca2 Bi2 Ca1 18 13 134.99(7)
Ca2 Bi2 Ca1 2_565 13 71.33(7)
Ca2 Bi2 Ca1 17_565 13 134.99(7)
Ca2 Bi2 Ca1 . 13 71.33(7)
Ca3 Bi2 Ca1 3_565 30_554 75.92(5)
Ca3 Bi2 Ca1 . 30_554 75.92(5)
Ca2 Bi2 Ca1 18 30_554 71.33(7)
Ca2 Bi2 Ca1 2_565 30_554 134.99(7)
Ca2 Bi2 Ca1 17_565 30_554 71.33(7)
Ca2 Bi2 Ca1 . 30_554 134.99(7)
Ca1 Bi2 Ca1 13 30_554 141.19(12)
Bi3 In3 Bi3 19 3 90.0
Bi3 In3 In3 19 19 0.0
Bi3 In3 In3 3 19 90.0
Bi3 In3 In3 19 3 90.0
Bi3 In3 In3 3 3 0.0
In3 In3 In3 19 3 90.0
Bi3 In3 Bi1 19 18 108.11(2)
Bi3 In3 Bi1 3 18 108.11(2)
In3 In3 Bi1 19 18 108.11(2)
In3 In3 Bi1 3 18 108.11(2)
Bi3 In3 Bi1 19 . 108.11(2)
Bi3 In3 Bi1 3 . 108.11(2)
In3 In3 Bi1 19 . 108.11(2)
In3 In3 Bi1 3 . 108.11(2)
Bi1 In3 Bi1 18 . 127.85(6)
Bi3 In3 Ca2 19 . 64.94(3)
Bi3 In3 Ca2 3 . 139.07(5)
In3 In3 Ca2 19 . 64.94(3)
In3 In3 Ca2 3 . 139.07(5)
Bi1 In3 Ca2 18 . 110.23(6)
Bi1 In3 Ca2 . . 56.49(4)
Bi3 In3 Ca2 19 21 139.07(5)
Bi3 In3 Ca2 3 21 64.94(3)
In3 In3 Ca2 19 21 139.07(5)
In3 In3 Ca2 3 21 64.94(3)
Bi1 In3 Ca2 18 21 110.23(6)
Bi1 In3 Ca2 . 21 56.49(4)
Ca2 In3 Ca2 . 21 112.97(9)
Bi3 In3 Ca2 19 6 139.07(5)
Bi3 In3 Ca2 3 6 64.94(3)
In3 In3 Ca2 19 6 139.07(5)
In3 In3 Ca2 3 6 64.94(3)
Bi1 In3 Ca2 18 6 56.49(4)
Bi1 In3 Ca2 . 6 110.23(6)
Ca2 In3 Ca2 . 6 152.85(8)
Ca2 In3 Ca2 21 6 59.97(11)
Bi3 In3 Ca2 19 18 64.94(3)
Bi3 In3 Ca2 3 18 139.07(5)
In3 In3 Ca2 19 18 64.94(3)
In3 In3 Ca2 3 18 139.07(5)
Bi1 In3 Ca2 18 18 56.49(4)
Bi1 In3 Ca2 . 18 110.23(6)
Ca2 In3 Ca2 . 18 59.97(11)
Ca2 In3 Ca2 21 18 152.85(8)
Ca2 In3 Ca2 6 18 112.97(9)
Bi3 In3 Ca4 19 . 65.10(4)
Bi3 In3 Ca4 3 . 65.10(4)
In3 In3 Ca4 19 . 65.10(4)
In3 In3 Ca4 3 . 65.10(4)
Bi1 In3 Ca4 18 . 169.54(8)
Bi1 In3 Ca4 . . 62.61(7)
Ca2 In3 Ca4 . . 74.82(6)
Ca2 In3 Ca4 21 . 74.82(6)
Ca2 In3 Ca4 6 . 122.77(4)
Ca2 In3 Ca4 18 . 122.77(4)
Bi3 In3 Ca4 19 17 65.10(4)
Bi3 In3 Ca4 3 17 65.10(4)
In3 In3 Ca4 19 17 65.10(4)
In3 In3 Ca4 3 17 65.10(4)
Bi1 In3 Ca4 18 17 62.61(7)
Bi1 In3 Ca4 . 17 169.54(8)
Ca2 In3 Ca4 . 17 122.77(4)
Ca2 In3 Ca4 21 17 122.77(4)
Ca2 In3 Ca4 6 17 74.82(6)
Ca2 In3 Ca4 18 17 74.82(6)
Ca4 In3 Ca4 . 17 106.93(14)
Ca1 Bi4 Ca1 . 22 84.48(4)
Ca1 Bi4 Ca1 . 2 143.87(14)
Ca1 Bi4 Ca1 22 2 84.48(4)
Ca1 Bi4 Ca1 . 21 84.48(4)
Ca1 Bi4 Ca1 22 21 143.87(14)
Ca1 Bi4 Ca1 2 21 84.48(4)
Ca1 Bi4 Ca4 . . 71.93(7)
Ca1 Bi4 Ca4 22 . 71.94(7)
Ca1 Bi4 Ca4 2 . 71.94(7)
Ca1 Bi4 Ca4 21 . 71.94(7)
Ca1 Bi4 Ca3 . 25 70.38(7)
Ca1 Bi4 Ca3 22 25 136.04(5)
Ca1 Bi4 Ca3 2 25 136.04(5)
Ca1 Bi4 Ca3 21 25 70.38(7)
Ca4 Bi4 Ca3 . 25 128.26(7)
Ca1 Bi4 Ca3 . 27_545 136.04(5)
Ca1 Bi4 Ca3 22 27_545 136.04(5)
Ca1 Bi4 Ca3 2 27_545 70.38(7)
Ca1 Bi4 Ca3 21 27_545 70.38(7)
Ca4 Bi4 Ca3 . 27_545 128.26(7)
Ca3 Bi4 Ca3 25 27_545 67.45(7)
Ca1 Bi4 Ca3 . 11_455 70.38(7)
Ca1 Bi4 Ca3 22 11_455 70.38(7)
Ca1 Bi4 Ca3 2 11_455 136.04(5)
Ca1 Bi4 Ca3 21 11_455 136.04(5)
Ca4 Bi4 Ca3 . 11_455 128.26(7)
Ca3 Bi4 Ca3 25 11_455 67.45(7)
Ca3 Bi4 Ca3 27_545 11_455 103.48(14)
Ca1 Bi4 Ca3 . 9_445 136.04(5)
Ca1 Bi4 Ca3 22 9_445 70.38(7)
Ca1 Bi4 Ca3 2 9_445 70.38(7)
Ca1 Bi4 Ca3 21 9_445 136.04(5)
Ca4 Bi4 Ca3 . 9_445 128.26(7)
Ca3 Bi4 Ca3 25 9_445 103.48(14)
Ca3 Bi4 Ca3 27_545 9_445 67.45(7)
Ca3 Bi4 Ca3 11_455 9_445 67.45(7)
Ca1 Bi5 Ca1 14_455 2_565 95.99(4)
Ca1 Bi5 Ca1 14_455 13 142.29(13)
Ca1 Bi5 Ca1 2_565 13 95.99(4)
Ca1 Bi5 Ca1 14_455 . 95.99(4)
Ca1 Bi5 Ca1 2_565 . 142.29(13)
Ca1 Bi5 Ca1 13 . 95.99(4)
Ca1 Bi5 Ca2 14_455 . 75.14(5)
Ca1 Bi5 Ca2 2_565 . 146.32(9)
Ca1 Bi5 Ca2 13 . 75.14(5)
Ca1 Bi5 Ca2 . . 71.39(9)
Ca1 Bi5 Ca2 14_455 13 146.32(9)
Ca1 Bi5 Ca2 2_565 13 75.14(5)
Ca1 Bi5 Ca2 13 13 71.39(9)
Ca1 Bi5 Ca2 . 13 75.14(5)
Ca2 Bi5 Ca2 . 13 129.05(8)
Ca1 Bi5 Ca2 14_455 14_455 71.39(9)
Ca1 Bi5 Ca2 2_565 14_455 75.14(5)
Ca1 Bi5 Ca2 13 14_455 146.32(9)
Ca1 Bi5 Ca2 . 14_455 75.14(5)
Ca2 Bi5 Ca2 . 14_455 129.05(8)
Ca2 Bi5 Ca2 13 14_455 74.93(12)
Ca1 Bi5 Ca2 14_455 2_565 75.14(5)
Ca1 Bi5 Ca2 2_565 2_565 71.39(9)
Ca1 Bi5 Ca2 13 2_565 75.14(5)
Ca1 Bi5 Ca2 . 2_565 146.32(9)
Ca2 Bi5 Ca2 . 2_565 74.93(12)
Ca2 Bi5 Ca2 13 2_565 129.05(8)
Ca2 Bi5 Ca2 14_455 2_565 129.05(8)

loop_
_geom_bond_atom_site_label_1
_geom_bond_atom_site_label_2
_geom_bond_site_symmetry_2
_geom_bond_distance
Ca1 Bi5 . 3.244(4)
Ca1 Bi4 . 3.268(4)
Ca1 Bi2 13 3.509(4)
Ca1 Bi1 . 3.622(3)
Ca1 Bi1 19 3.623(3)
Ca1 Bi1 25 3.7523(11)
Ca1 Bi1 11_455 3.7523(11)
Ca1 Ca2 . 3.787(5)
Ca1 Ca2 13 3.958(4)
Ca1 Ca2 14_455 3.958(4)
Ca1 Ca4 . 4.004(6)
Ca1 Ca3 25 4.037(3)
Ca2 Bi1 19 3.208(2)
Ca2 Bi1 . 3.208(2)
Ca2 Bi5 . 3.247(3)
Ca2 Bi2 . 3.271(3)
Ca2 Bi2 17_565 3.271(3)
Ca2 Ca2 18 3.562(7)
Ca2 In3 . 3.563(3)
Ca2 Bi3 19 3.563(3)
Ca2 In3 19 3.563(3)
Ca2 Ca2 2_565 3.951(7)
Ca3 Bi2 21 3.0234(7)
Ca3 Bi2 . 3.0234(7)
Ca3 Bi1 18 3.660(5)
Ca3 Bi1 . 3.660(5)
Ca3 In3 . 3.689(7)
Ca3 Bi4 25 3.709(6)
Ca3 Bi4 9_554 3.709(6)
Ca3 Ca1 13 4.036(3)
Ca3 Ca1 25 4.036(3)
Ca3 Ca1 30_554 4.036(3)
Ca3 Ca1 10_554 4.036(3)
Ca4 Bi1 . 3.5308(7)
Ca4 Bi1 2 3.5309(7)
Ca4 Bi1 20 3.5309(7)
Ca4 Bi1 19 3.5309(7)
Ca4 Bi4 . 3.539(7)
Ca4 Bi3 17 3.585(6)
Ca4 In3 17 3.585(6)
Ca4 Bi3 19 3.585(6)
Ca4 Bi3 3 3.585(6)
Ca4 In3 19 3.585(6)
Ca4 In3 3 3.585(6)
Bi1 In3 . 3.1768(11)
Bi1 Ca2 21 3.208(2)
Bi1 Bi1 25 3.4433(14)
Bi1 Ca1 21 3.623(3)
Bi1 Ca1 13 3.7523(9)
Bi1 Ca1 25 3.7523(11)
Bi2 Ca3 3_565 3.0234(7)
Bi2 Ca2 18 3.271(3)
Bi2 Ca2 2_565 3.271(3)
Bi2 Ca2 17_565 3.271(3)
Bi2 Ca1 13 3.509(4)
Bi2 Ca1 30_554 3.509(4)
In3 Bi3 19 3.019(2)
In3 Bi3 3 3.019(2)
In3 In3 19 3.019(2)
In3 In3 3 3.019(2)
In3 Bi1 18 3.1768(11)
In3 Ca2 21 3.563(3)
In3 Ca2 6 3.563(3)
In3 Ca2 18 3.563(3)
In3 Ca4 17 3.585(6)
Bi4 Ca1 22 3.268(4)
Bi4 Ca1 2 3.268(4)
Bi4 Ca1 21 3.268(4)
Bi4 Ca3 25 3.709(6)
Bi4 Ca3 27_545 3.709(6)
Bi4 Ca3 11_455 3.709(6)
Bi4 Ca3 9_445 3.709(6)
Bi5 Ca1 14_455 3.244(4)
Bi5 Ca1 2_565 3.244(4)
Bi5 Ca1 13 3.244(4)
Bi5 Ca2 13 3.247(3)
Bi5 Ca2 14_455 3.247(3)
Bi5 Ca2 2_565 3.247(3)

_cod_database_fobs_code 2021004
